data_7016872
loop_
_publ_author_name
'Zhang, Wenhua'
'Hor, T. S. Andy'

_publ_section_title
;
 Complexation of 1,1'-bis(diphenylphosphino)ferrocene dioxide
 (dppfO(2)) with 3d metals and revisit of its coordination to Pd(ii).
;
_journal_issue 40
_journal_name_full 'Dalton transactions (Cambridge, England : 2003)'
_journal_page_first 10725
_journal_page_last 10730
_journal_paper_doi 10.1039/c1dt10920k
_journal_volume 40
_journal_year 2011
_chemical_formula_sum 'C69 H60 Cl6 Cr2 Fe2 O5 P4'
_chemical_formula_weight 1521.45
_chemical_name_systematic
;
?
;
_space_group_IT_number 14
_symmetry_cell_setting monoclinic
_symmetry_space_group_name_Hall '-P 2ybc'
_symmetry_space_group_name_H-M 'P 1 21/c 1'
_atom_sites_solution_hydrogens geom
_atom_sites_solution_primary direct
_atom_sites_solution_secondary difmap
_audit_creation_method SHELXL-97
_cell_angle_alpha 90.00
_cell_angle_beta 92.4650(10)
_cell_angle_gamma 90.00
_cell_formula_units_Z 4
_cell_length_a 11.1220(4)
_cell_length_b 15.5622(5)
_cell_length_c 39.1918(13)
_cell_measurement_reflns_used 6876
_cell_measurement_temperature 223(2)
_cell_measurement_theta_max 23.51
_cell_measurement_theta_min 2.33
_cell_volume 6777.1(4)
_computing_cell_refinement 'Bruker SMART'
_computing_data_collection 'Bruker SMART'
_computing_data_reduction 'Bruker SAINT'
_computing_molecular_graphics 'Bruker SHELXTL'
_computing_publication_material 'Bruker SHELXTL'
_computing_structure_refinement 'SHELXL-97 (Sheldrick, 1997)'
_computing_structure_solution 'SHELXS-97 (Sheldrick, 1990)'
_diffrn_ambient_temperature 223(2)
_diffrn_measured_fraction_theta_full 0.998
_diffrn_measured_fraction_theta_max 0.998
_diffrn_measurement_device_type 'CCD area detector'
_diffrn_measurement_method 'phi and omega scans'
_diffrn_radiation_monochromator graphite
_diffrn_radiation_source 'fine-focus sealed tube'
_diffrn_radiation_type MoK\a
_diffrn_radiation_wavelength 0.71073
_diffrn_reflns_av_R_equivalents 0.0526
_diffrn_reflns_av_sigmaI/netI 0.0635
_diffrn_reflns_limit_h_max 13
_diffrn_reflns_limit_h_min -14
_diffrn_reflns_limit_k_max 12
_diffrn_reflns_limit_k_min -20
_diffrn_reflns_limit_l_max 50
_diffrn_reflns_limit_l_min -48
_diffrn_reflns_number 47443
_diffrn_reflns_theta_full 27.50
_diffrn_reflns_theta_max 27.50
_diffrn_reflns_theta_min 1.04
_exptl_absorpt_coefficient_mu 1.112
_exptl_absorpt_correction_T_max 0.7920
_exptl_absorpt_correction_T_min 0.6174
_exptl_absorpt_correction_type multi-scan
_exptl_absorpt_process_details 'Sadabs, (Sheldrick 2001)'
_exptl_crystal_colour ORANGE
_exptl_crystal_density_diffrn 1.491
_exptl_crystal_density_meas ?
_exptl_crystal_density_method 'not measured'
_exptl_crystal_description BLOCK
_exptl_crystal_F_000 3104
_exptl_crystal_size_max 0.48
_exptl_crystal_size_mid 0.40
_exptl_crystal_size_min 0.22
_refine_diff_density_max 1.399
_refine_diff_density_min -0.770
_refine_diff_density_rms 0.100
_refine_ls_extinction_method none
_refine_ls_goodness_of_fit_ref 1.057
_refine_ls_hydrogen_treatment constr
_refine_ls_matrix_type full
_refine_ls_number_parameters 815
_refine_ls_number_reflns 15537
_refine_ls_number_restraints 26
_refine_ls_restrained_S_all 1.061
_refine_ls_R_factor_all 0.0868
_refine_ls_R_factor_gt 0.0637
_refine_ls_shift/su_max 0.001
_refine_ls_shift/su_mean 0.000
_refine_ls_structure_factor_coef Fsqd
_refine_ls_weighting_details 'calc w=1/[\s^2^(Fo^2^)+(0.0701P)^2^+8.0278P] where P=(Fo^2^+2Fc^2^)/3'
_refine_ls_weighting_scheme calc
_refine_ls_wR_factor_gt 0.1496
_refine_ls_wR_factor_ref 0.1609
_reflns_number_gt 11705
_reflns_number_total 15537
_reflns_threshold_expression >2sigma(I)
_cod_data_source_file c1dt10920k.txt
_cod_data_source_block Cpd3
_cod_depositor_comments
;
The following automatic conversions were performed:

'_symmetry_cell_setting' value 'Monoclinic' changed to 'monoclinic'
according to /home/saulius/struct/CIF-dictionaries/cif_core.dic
dictionary named 'cif_core.dic' version 2.4.1 from
2010-06-29.

'_exptl_absorpt_correction_type' value 'Multi-scan'
changed to 'multi-scan' according to
/home/saulius/struct/CIF-dictionaries/cif_core.dic dictionary named
'cif_core.dic' version 2.4.1 from 2010-06-29.

Automatic conversion script
Id: cif_fix_values 1715 2011-07-08 13:25:40Z adriana 

The following automatic conversions were performed:

'_exptl_crystal_density_meas' value 'Not Measured' was changed to '?'
- the value is perceived as not measured.

Automatic conversion script
Id: cif_fix_values 3008 2015-01-20 13:52:24Z robertas 
;
_cod_original_sg_symbol_H-M P2(1)/c
_cod_database_code 7016872

loop_
_symmetry_equiv_pos_as_xyz
'x, y, z'
'-x, y+1/2, -z+1/2'
'-x, -y, -z'
'x, -y-1/2, z-1/2'

loop_
_atom_site_label
_atom_site_type_symbol
_atom_site_fract_x
_atom_site_fract_y
_atom_site_fract_z
_atom_site_U_iso_or_equiv
_atom_site_adp_type
_atom_site_occupancy
_atom_site_symmetry_multiplicity
_atom_site_calc_flag
_atom_site_refinement_flags
_atom_site_disorder_assembly
_atom_site_disorder_group
Cr1 Cr 0.63087(4) 0.23867(3) 0.128920(11) 0.01964(10) Uani 1 1 d . . .
Cr2 Cr 0.90693(5) 0.25068(4) 0.380361(15) 0.04360(16) Uani 1 1 d . . .
Fe1 Fe 0.46399(4) 0.27984(3) 0.016178(11) 0.02923(11) Uani 1 1 d . . .
Fe2 Fe 0.75440(4) 0.19398(3) 0.245481(11) 0.02961(11) Uani 1 1 d . . .
Cl1 Cl 0.80640(7) 0.31442(5) 0.11865(2) 0.03437(19) Uani 1 1 d . . .
Cl2 Cl 0.45743(6) 0.16048(5) 0.14032(2) 0.03167(18) Uani 1 1 d . . .
Cl3 Cl 0.76918(12) 0.21834(8) 0.41593(4) 0.0892(4) Uani 1 1 d . . .
Cl4 Cl 1.06078(15) 0.30854(16) 0.40738(5) 0.1513(8) Uani 1 1 d . . .
Cl5 Cl 0.96480(12) 0.13205(9) 0.35552(3) 0.0714(4) Uani 1 1 d . . .
Cl6 Cl 0.83230(19) 0.33809(9) 0.34101(4) 0.1069(6) Uani 1 1 d . . .
P1 P 0.48141(7) 0.40112(5) 0.086198(19) 0.02306(17) Uani 1 1 d . . .
P2 P 0.61099(7) 0.11825(5) 0.057355(19) 0.02446(17) Uani 1 1 d . . .
P3 P 0.82242(7) 0.09985(5) 0.17097(2) 0.02514(18) Uani 1 1 d . . .
P4 P 0.57090(7) 0.33280(5) 0.204553(19) 0.02390(17) Uani 1 1 d . . .
O1 O 0.52781(19) 0.32528(13) 0.10609(5) 0.0283(5) Uani 1 1 d . . .
O2 O 0.65194(19) 0.17856(13) 0.08530(5) 0.0291(5) Uani 1 1 d . . .
O3 O 0.72305(17) 0.14613(13) 0.15206(5) 0.0271(5) Uani 1 1 d . . .
O4 O 0.61941(19) 0.30430(13) 0.17144(5) 0.0277(5) Uani 1 1 d . . .
C1 C 0.5113(3) 0.38862(19) 0.04228(8) 0.0292(7) Uani 1 1 d . . .
C2 C 0.4342(3) 0.4087(2) 0.01273(8) 0.0370(8) Uani 1 1 d . . .
H2 H 0.3551 0.4378 0.0128 0.044 Uiso 1 1 calc R . .
C3 C 0.4934(4) 0.3796(2) -0.01636(9) 0.0482(10) Uani 1 1 d . . .
H3 H 0.4611 0.3838 -0.0402 0.058 Uiso 1 1 calc R . .
C4 C 0.6047(4) 0.3422(2) -0.00590(9) 0.0464(10) Uani 1 1 d . . .
H4 H 0.6633 0.3159 -0.0211 0.056 Uiso 1 1 calc R . .
C5 C 0.6164(3) 0.3473(2) 0.03026(9) 0.0346(8) Uani 1 1 d . . .
H5 H 0.6851 0.3255 0.0447 0.042 Uiso 1 1 calc R . .
C6 C 0.4827(3) 0.15776(19) 0.03360(8) 0.0283(7) Uani 1 1 d . . .
C7 C 0.4600(3) 0.1580(2) -0.00275(8) 0.0371(8) Uani 1 1 d . . .
H7 H 0.5130 0.1342 -0.0201 0.045 Uiso 1 1 calc R . .
C8 C 0.3460(3) 0.1983(2) -0.00917(9) 0.0429(9) Uani 1 1 d . . .
H8 H 0.3071 0.2088 -0.0320 0.051 Uiso 1 1 calc R . .
C9 C 0.2994(3) 0.2225(2) 0.02216(9) 0.0384(9) Uani 1 1 d . . .
H9 H 0.2224 0.2530 0.0251 0.046 Uiso 1 1 calc R . .
C10 C 0.3824(3) 0.19800(19) 0.04883(9) 0.0299(7) Uani 1 1 d . . .
H10 H 0.3730 0.2073 0.0736 0.036 Uiso 1 1 calc R . .
C11 C 0.8673(3) 0.1523(2) 0.20985(8) 0.0318(8) Uani 1 1 d . . .
C12 C 0.8996(3) 0.1153(3) 0.24267(8) 0.0393(9) Uani 1 1 d . . .
H12 H 0.9022 0.0532 0.2482 0.047 Uiso 1 1 calc R . .
C13 C 0.9267(3) 0.1837(3) 0.26545(9) 0.0485(11) Uani 1 1 d . . .
H13 H 0.9502 0.1777 0.2900 0.058 Uiso 1 1 calc R . .
C14 C 0.9121(3) 0.2623(3) 0.24742(9) 0.0430(9) Uani 1 1 d . . .
H14 H 0.9237 0.3206 0.2572 0.052 Uiso 1 1 calc R . .
C15 C 0.8763(3) 0.2430(2) 0.21306(8) 0.0326(8) Uani 1 1 d . . .
H15 H 0.8589 0.2855 0.1947 0.039 Uiso 1 1 calc R . .
C16 C 0.5939(3) 0.2536(2) 0.23664(8) 0.0298(7) Uani 1 1 d . . .
C17 C 0.6347(3) 0.2627(2) 0.27201(8) 0.0375(9) Uani 1 1 d . . .
H17 H 0.6511 0.3175 0.2842 0.045 Uiso 1 1 calc R . .
C18 C 0.6467(3) 0.1794(2) 0.28614(9) 0.0427(9) Uani 1 1 d . . .
H18 H 0.6746 0.1659 0.3099 0.051 Uiso 1 1 calc R . .
C19 C 0.6151(3) 0.1189(3) 0.26052(10) 0.0441(9) Uani 1 1 d . . .
H19 H 0.6176 0.0557 0.2633 0.053 Uiso 1 1 calc R . .
C20 C 0.5821(3) 0.1633(2) 0.22985(9) 0.0335(8) Uani 1 1 d . . .
H20 H 0.5564 0.1368 0.2078 0.040 Uiso 1 1 calc R . .
C1A C 0.3229(3) 0.4106(2) 0.08956(8) 0.0278(7) Uani 1 1 d . . .
C2A C 0.2591(3) 0.4815(2) 0.07599(9) 0.0379(8) Uani 1 1 d . . .
H2A H 0.3006 0.5258 0.0652 0.045 Uiso 1 1 calc R . .
C3A C 0.1367(3) 0.4862(3) 0.07838(11) 0.0522(11) Uani 1 1 d . . .
H3A H 0.0947 0.5348 0.0700 0.063 Uiso 1 1 calc R . .
C4A C 0.0750(3) 0.4195(3) 0.09317(11) 0.0546(11) Uani 1 1 d . . .
H4A H -0.0093 0.4222 0.0941 0.066 Uiso 1 1 calc R . .
C5A C 0.1356(3) 0.3498(2) 0.10646(10) 0.0443(10) Uani 1 1 d . . .
H5A H 0.0928 0.3049 0.1165 0.053 Uiso 1 1 calc R . .
C6A C 0.2600(3) 0.3450(2) 0.10519(8) 0.0335(8) Uani 1 1 d . . .
H6A H 0.3017 0.2977 0.1148 0.040 Uiso 1 1 calc R . .
C1B C 0.5524(3) 0.49925(19) 0.10065(8) 0.0289(7) Uani 1 1 d . . .
C2B C 0.4947(3) 0.5599(2) 0.12015(9) 0.0400(9) Uani 1 1 d . . .
H2B H 0.4128 0.5534 0.1245 0.048 Uiso 1 1 calc R . .
C3B C 0.5588(4) 0.6308(2) 0.13323(11) 0.0544(11) Uani 1 1 d . . .
H3B H 0.5205 0.6711 0.1470 0.065 Uiso 1 1 calc R . .
C4B C 0.6756(4) 0.6416(2) 0.12615(11) 0.0556(11) Uani 1 1 d . . .
H4B H 0.7179 0.6895 0.1351 0.067 Uiso 1 1 calc R . .
C5B C 0.7338(4) 0.5835(3) 0.10607(11) 0.0538(11) Uani 1 1 d . . .
H5B H 0.8148 0.5922 0.1010 0.065 Uiso 1 1 calc R . .
C6B C 0.6722(3) 0.5124(2) 0.09334(10) 0.0411(9) Uani 1 1 d . . .
H6B H 0.7117 0.4726 0.0797 0.049 Uiso 1 1 calc R . .
C1C C 0.7299(3) 0.1055(2) 0.02836(8) 0.0335(8) Uani 1 1 d . . .
C2C C 0.8216(4) 0.1654(3) 0.02792(12) 0.0549(11) Uani 1 1 d . . .
H2C H 0.8237 0.2112 0.0436 0.066 Uiso 1 1 calc R . .
C3C C 0.9106(4) 0.1576(3) 0.00435(14) 0.0765(15) Uani 1 1 d . . .
H3C H 0.9727 0.1985 0.0038 0.092 Uiso 1 1 calc R . .
C4C C 0.9077(4) 0.0896(3) -0.01834(12) 0.0725(15) Uani 1 1 d . . .
H4C H 0.9673 0.0850 -0.0345 0.087 Uiso 1 1 calc R . .
C5C C 0.8198(4) 0.0297(3) -0.01742(11) 0.0656(13) Uani 1 1 d . . .
H5C H 0.8203 -0.0175 -0.0324 0.079 Uiso 1 1 calc R . .
C6C C 0.7294(4) 0.0376(3) 0.00545(9) 0.0491(10) Uani 1 1 d . . .
H6C H 0.6672 -0.0033 0.0055 0.059 Uiso 1 1 calc R . .
C1D C 0.5724(3) 0.01353(19) 0.07233(7) 0.0284(7) Uani 1 1 d . . .
C2D C 0.6612(3) -0.0442(2) 0.08342(9) 0.0422(9) Uani 1 1 d . . .
H2D H 0.7429 -0.0291 0.0824 0.051 Uiso 1 1 calc R . .
C3D C 0.6297(4) -0.1232(3) 0.09580(10) 0.0556(11) Uani 1 1 d . . .
H3D H 0.6901 -0.1622 0.1031 0.067 Uiso 1 1 calc R . .
C4D C 0.5105(4) -0.1461(2) 0.09758(10) 0.0537(11) Uani 1 1 d . . .
H4D H 0.4898 -0.2005 0.1059 0.064 Uiso 1 1 calc R . .
C5D C 0.4219(4) -0.0892(2) 0.08721(10) 0.0478(10) Uani 1 1 d . . .
H5D H 0.3405 -0.1043 0.0887 0.057 Uiso 1 1 calc R . .
C6D C 0.4527(3) -0.0103(2) 0.07460(9) 0.0380(9) Uani 1 1 d . . .
H6D H 0.3917 0.0283 0.0674 0.046 Uiso 1 1 calc R . .
C1E C 0.9557(3) 0.0934(2) 0.14684(8) 0.0302(7) Uani 1 1 d . . .
C2E C 0.9471(3) 0.1038(3) 0.11169(9) 0.0476(10) Uani 1 1 d . . .
H2E H 0.8717 0.1129 0.1005 0.057 Uiso 1 1 calc R . .
C3E C 1.0499(4) 0.1007(3) 0.09314(11) 0.0616(13) Uani 1 1 d . . .
H3E H 1.0449 0.1085 0.0693 0.074 Uiso 1 1 calc R . .
C4E C 1.1585(4) 0.0865(3) 0.10957(11) 0.0580(12) Uani 1 1 d . . .
H4E H 1.2279 0.0830 0.0968 0.070 Uiso 1 1 calc R . .
C5E C 1.1686(4) 0.0773(3) 0.14326(12) 0.0682(14) Uani 1 1 d . . .
H5E H 1.2449 0.0686 0.1540 0.082 Uiso 1 1 calc R . .
C6E C 1.0681(3) 0.0806(3) 0.16263(10) 0.0545(12) Uani 1 1 d . . .
H6E H 1.0758 0.0741 0.1865 0.065 Uiso 1 1 calc R . .
C1F C 0.7720(3) -0.0076(2) 0.18053(8) 0.0336(8) Uani 1 1 d . . .
C2F C 0.8525(4) -0.0721(3) 0.18945(13) 0.0643(13) Uani 1 1 d . . .
H2F H 0.9357 -0.0613 0.1908 0.077 Uiso 1 1 calc R . .
C3F C 0.8077(5) -0.1543(3) 0.19644(15) 0.0824(17) Uani 1 1 d . . .
H3F H 0.8615 -0.1986 0.2028 0.099 Uiso 1 1 calc R . .
C4F C 0.6885(5) -0.1705(3) 0.19422(11) 0.0630(13) Uani 1 1 d . . .
H4F H 0.6598 -0.2256 0.1993 0.076 Uiso 1 1 calc R . .
C5F C 0.6091(4) -0.1066(3) 0.18459(10) 0.0505(10) Uani 1 1 d . . .
H5F H 0.5262 -0.1183 0.1828 0.061 Uiso 1 1 calc R . .
C6F C 0.6507(3) -0.0251(2) 0.17756(9) 0.0380(8) Uani 1 1 d . . .
H6F H 0.5961 0.0184 0.1707 0.046 Uiso 1 1 calc R . .
C1G C 0.4119(3) 0.3563(2) 0.20159(8) 0.0297(7) Uani 1 1 d . . .
C2G C 0.3276(3) 0.2966(3) 0.21158(12) 0.0595(12) Uani 1 1 d . . .
H2G H 0.3530 0.2436 0.2209 0.071 Uiso 1 1 calc R . .
C3G C 0.2072(4) 0.3151(3) 0.20786(15) 0.0788(16) Uani 1 1 d . . .
H3G H 0.1503 0.2749 0.2149 0.095 Uiso 1 1 calc R . .
C4G C 0.1689(3) 0.3925(3) 0.19373(11) 0.0582(12) Uani 1 1 d . . .
H4G H 0.0862 0.4045 0.1910 0.070 Uiso 1 1 calc R . .
C5G C 0.2505(3) 0.4506(3) 0.18390(11) 0.0513(11) Uani 1 1 d . . .
H5G H 0.2243 0.5032 0.1745 0.062 Uiso 1 1 calc R . .
C6G C 0.3734(3) 0.4333(2) 0.18761(9) 0.0406(9) Uani 1 1 d . . .
H6G H 0.4297 0.4740 0.1806 0.049 Uiso 1 1 calc R . .
C1H C 0.6487(3) 0.4292(2) 0.21787(8) 0.0292(7) Uani 1 1 d . . .
C2H C 0.7371(3) 0.4617(2) 0.19778(9) 0.0398(9) Uani 1 1 d . . .
H2H H 0.7538 0.4350 0.1770 0.048 Uiso 1 1 calc R . .
C3H C 0.8012(4) 0.5343(3) 0.20844(11) 0.0549(11) Uani 1 1 d . . .
H3H H 0.8623 0.5561 0.1951 0.066 Uiso 1 1 calc R . .
C4H C 0.7750(4) 0.5741(3) 0.23859(12) 0.0593(12) Uani 1 1 d . . .
H4H H 0.8178 0.6237 0.2455 0.071 Uiso 1 1 calc R . .
C5H C 0.6873(3) 0.5425(2) 0.25872(10) 0.0489(10) Uani 1 1 d . . .
H5H H 0.6714 0.5697 0.2795 0.059 Uiso 1 1 calc R . .
C6H C 0.6219(3) 0.4701(2) 0.24837(9) 0.0373(8) Uani 1 1 d . . .
H6H H 0.5604 0.4489 0.2618 0.045 Uiso 1 1 calc R . .
C1S C 0.0026(6) 0.5201(7) 0.0005(3) 0.083(3) Uani 0.50 1 d PDU A -1
H1SA H 0.0191 0.5226 0.0250 0.124 Uiso 0.50 1 calc PR A -1
H1SB H -0.0580 0.4766 -0.0046 0.124 Uiso 0.50 1 calc PR A -1
H1SC H -0.0265 0.5755 -0.0076 0.124 Uiso 0.50 1 calc PR A -1
O1S O 0.1129(6) 0.4982(5) -0.01642(18) 0.089(2) Uani 0.50 1 d PDU A -1
H1S H 0.1161 0.4455 -0.0193 0.134 Uiso 0.50 1 calc PR A -1
O2S O 0.0943(5) 0.3858(6) -0.0205(2) 0.111(2) Uani 0.50 1 d PDU B 2
H2S H 0.0908 0.3467 -0.0349 0.166 Uiso 0.50 1 calc PR B 2
C2S C -0.0134(8) 0.3849(9) -0.0012(3) 0.122(3) Uani 0.50 1 d PDU B 2
H2SA H 0.0053 0.3624 0.0215 0.183 Uiso 0.50 1 calc PR B 2
H2SB H -0.0736 0.3488 -0.0127 0.183 Uiso 0.50 1 calc PR B 2
H2SC H -0.0444 0.4430 0.0006 0.183 Uiso 0.50 1 calc PR B 2

loop_
_atom_site_aniso_label
_atom_site_aniso_U_11
_atom_site_aniso_U_22
_atom_site_aniso_U_33
_atom_site_aniso_U_23
_atom_site_aniso_U_13
_atom_site_aniso_U_12
Cr1 0.0172(2) 0.0213(2) 0.0204(2) 0.00050(18) 0.00122(17) -0.00016(17)
Cr2 0.0344(3) 0.0593(4) 0.0374(3) -0.0074(3) 0.0054(2) -0.0072(3)
Fe1 0.0393(3) 0.0250(2) 0.0232(2) 0.00010(17) -0.00150(18) -0.00036(19)
Fe2 0.0237(2) 0.0402(3) 0.0249(2) 0.00288(19) 0.00096(17) 0.00422(18)
Cl1 0.0243(4) 0.0390(4) 0.0405(4) 0.0001(3) 0.0088(3) -0.0084(3)
Cl2 0.0213(3) 0.0327(4) 0.0409(4) 0.0084(3) 0.0000(3) -0.0053(3)
Cl3 0.0865(8) 0.0611(7) 0.1253(11) 0.0157(7) 0.0655(8) 0.0148(6)
Cl4 0.0715(10) 0.252(2) 0.1304(13) -0.1029(14) 0.0031(9) -0.0467(12)
Cl5 0.0773(8) 0.0901(9) 0.0469(6) -0.0051(6) 0.0046(5) 0.0264(7)
Cl6 0.1761(17) 0.0606(8) 0.0824(10) 0.0059(7) -0.0136(10) 0.0060(10)
P1 0.0246(4) 0.0193(4) 0.0253(4) 0.0016(3) 0.0005(3) -0.0012(3)
P2 0.0269(4) 0.0236(4) 0.0231(4) -0.0034(3) 0.0037(3) 0.0006(3)
P3 0.0194(4) 0.0284(4) 0.0277(4) 0.0021(3) 0.0014(3) 0.0034(3)
P4 0.0212(4) 0.0274(4) 0.0232(4) -0.0013(3) 0.0027(3) 0.0012(3)
O1 0.0294(11) 0.0258(11) 0.0295(11) 0.0033(9) -0.0017(9) 0.0039(9)
O2 0.0295(11) 0.0304(11) 0.0272(11) -0.0061(9) -0.0008(9) 0.0014(9)
O3 0.0202(10) 0.0305(11) 0.0303(11) 0.0037(9) -0.0019(8) 0.0037(8)
O4 0.0283(11) 0.0321(11) 0.0231(10) -0.0038(9) 0.0040(8) -0.0010(9)
C1 0.0376(17) 0.0209(15) 0.0291(16) 0.0035(12) 0.0025(13) -0.0061(13)
C2 0.056(2) 0.0245(16) 0.0299(17) 0.0065(13) -0.0045(15) -0.0021(15)
C3 0.085(3) 0.0345(19) 0.0256(17) 0.0081(15) 0.0016(18) -0.0080(19)
C4 0.065(2) 0.041(2) 0.0344(19) 0.0032(16) 0.0190(17) -0.0106(18)
C5 0.0339(17) 0.0313(17) 0.0392(18) -0.0011(14) 0.0084(14) -0.0061(14)
C6 0.0332(16) 0.0227(15) 0.0288(16) -0.0035(12) -0.0009(13) -0.0007(12)
C7 0.049(2) 0.0297(17) 0.0319(17) -0.0068(14) -0.0051(15) 0.0009(15)
C8 0.051(2) 0.0341(19) 0.041(2) -0.0056(15) -0.0188(16) -0.0002(16)
C9 0.0299(17) 0.0308(18) 0.054(2) -0.0018(16) -0.0103(15) -0.0004(14)
C10 0.0292(16) 0.0222(15) 0.0384(17) 0.0018(13) 0.0034(13) -0.0037(12)
C11 0.0211(14) 0.0455(19) 0.0288(16) -0.0014(14) -0.0002(12) 0.0065(13)
C12 0.0273(16) 0.057(2) 0.0330(18) 0.0040(16) -0.0030(14) 0.0138(15)
C13 0.0276(17) 0.085(3) 0.0324(18) -0.0071(19) -0.0090(14) 0.0098(18)
C14 0.0264(17) 0.061(2) 0.042(2) -0.0177(17) 0.0022(15) -0.0075(16)
C15 0.0247(15) 0.0391(18) 0.0342(17) -0.0031(14) 0.0040(13) -0.0029(13)
C16 0.0221(14) 0.0399(18) 0.0279(16) 0.0016(13) 0.0062(12) 0.0045(13)
C17 0.0326(17) 0.053(2) 0.0274(17) 0.0004(15) 0.0079(13) 0.0129(15)
C18 0.0401(19) 0.062(2) 0.0266(17) 0.0142(16) 0.0101(14) 0.0078(17)
C19 0.0345(18) 0.047(2) 0.051(2) 0.0201(17) 0.0073(16) 0.0010(16)
C20 0.0241(15) 0.0359(18) 0.0404(18) 0.0048(15) 0.0013(13) -0.0004(13)
C1A 0.0280(15) 0.0286(16) 0.0267(15) -0.0047(12) -0.0023(12) 0.0022(12)
C2A 0.0336(18) 0.0336(18) 0.046(2) 0.0088(15) -0.0015(15) 0.0033(14)
C3A 0.039(2) 0.046(2) 0.071(3) 0.008(2) -0.0052(19) 0.0165(17)
C4A 0.0253(18) 0.065(3) 0.074(3) 0.002(2) 0.0057(18) 0.0014(18)
C5A 0.0333(18) 0.046(2) 0.054(2) -0.0035(18) 0.0100(16) -0.0098(16)
C6A 0.0304(16) 0.0324(17) 0.0379(18) -0.0028(14) 0.0038(14) 0.0006(13)
C1B 0.0344(16) 0.0238(15) 0.0281(16) 0.0049(12) -0.0047(13) -0.0029(13)
C2B 0.047(2) 0.0333(18) 0.0395(19) -0.0049(15) 0.0031(16) -0.0045(15)
C3B 0.074(3) 0.035(2) 0.053(2) -0.0112(18) 0.000(2) -0.0051(19)
C4B 0.075(3) 0.031(2) 0.059(3) 0.0011(18) -0.017(2) -0.0214(19)
C5B 0.043(2) 0.044(2) 0.073(3) 0.004(2) -0.010(2) -0.0184(17)
C6B 0.0381(19) 0.0327(18) 0.052(2) 0.0022(16) 0.0017(16) -0.0070(15)
C1C 0.0347(17) 0.0351(18) 0.0309(17) 0.0040(14) 0.0054(14) 0.0046(14)
C2C 0.043(2) 0.048(2) 0.076(3) -0.004(2) 0.023(2) -0.0013(18)
C3C 0.055(3) 0.076(3) 0.101(4) 0.026(3) 0.035(3) 0.004(2)
C4C 0.065(3) 0.101(4) 0.055(3) 0.013(3) 0.034(2) 0.031(3)
C5C 0.058(3) 0.090(3) 0.050(2) -0.023(2) 0.012(2) 0.019(2)
C6C 0.044(2) 0.062(3) 0.042(2) -0.0159(18) 0.0071(17) 0.0080(18)
C1D 0.0371(17) 0.0249(15) 0.0234(15) -0.0013(12) 0.0034(13) 0.0005(13)
C2D 0.044(2) 0.0370(19) 0.045(2) 0.0060(16) -0.0029(16) 0.0029(16)
C3D 0.074(3) 0.040(2) 0.053(2) 0.0144(18) -0.005(2) 0.016(2)
C4D 0.078(3) 0.0296(19) 0.054(2) 0.0116(17) 0.008(2) -0.0021(19)
C5D 0.047(2) 0.035(2) 0.063(2) 0.0037(18) 0.0162(19) -0.0071(16)
C6D 0.0394(18) 0.0270(17) 0.048(2) 0.0011(15) 0.0093(16) 0.0026(14)
C1E 0.0213(14) 0.0338(17) 0.0358(17) -0.0024(14) 0.0057(13) 0.0004(12)
C2E 0.0328(19) 0.070(3) 0.040(2) -0.0069(19) 0.0056(15) 0.0083(18)
C3E 0.053(2) 0.090(3) 0.044(2) -0.006(2) 0.0213(19) 0.016(2)
C4E 0.034(2) 0.071(3) 0.071(3) -0.003(2) 0.0250(19) 0.0051(19)
C5E 0.0236(19) 0.109(4) 0.072(3) 0.003(3) 0.0051(19) 0.004(2)
C6E 0.0290(19) 0.092(3) 0.043(2) 0.003(2) 0.0015(16) 0.0003(19)
C1F 0.0344(17) 0.0351(18) 0.0315(17) 0.0078(14) 0.0028(13) 0.0006(14)
C2F 0.049(2) 0.040(2) 0.102(4) 0.021(2) -0.017(2) 0.0056(18)
C3F 0.086(4) 0.042(3) 0.117(4) 0.030(3) -0.023(3) 0.005(2)
C4F 0.093(3) 0.036(2) 0.060(3) 0.0184(19) 0.001(2) -0.015(2)
C5F 0.054(2) 0.054(2) 0.045(2) -0.0028(18) 0.0165(18) -0.0210(19)
C6F 0.0377(18) 0.0351(18) 0.0419(19) -0.0001(15) 0.0104(15) 0.0008(15)
C1G 0.0251(15) 0.0351(17) 0.0290(16) -0.0023(13) 0.0026(12) 0.0046(13)
C2G 0.0297(19) 0.060(3) 0.089(3) 0.025(2) 0.007(2) 0.0038(18)
C3G 0.029(2) 0.088(4) 0.121(4) 0.032(3) 0.017(2) -0.001(2)
C4G 0.0263(19) 0.083(3) 0.065(3) -0.005(2) -0.0010(18) 0.0146(19)
C5G 0.044(2) 0.046(2) 0.062(3) -0.0087(19) -0.0151(19) 0.0179(17)
C6G 0.0363(18) 0.0357(19) 0.049(2) -0.0018(16) -0.0067(16) 0.0031(15)
C1H 0.0260(15) 0.0294(16) 0.0321(16) -0.0039(13) 0.0010(13) 0.0015(12)
C2H 0.0375(18) 0.041(2) 0.0417(19) -0.0041(16) 0.0078(15) -0.0097(15)
C3H 0.047(2) 0.048(2) 0.071(3) -0.005(2) 0.011(2) -0.0150(18)
C4H 0.042(2) 0.046(2) 0.090(3) -0.021(2) -0.005(2) -0.0117(18)
C5H 0.045(2) 0.048(2) 0.052(2) -0.0241(18) -0.0092(18) 0.0042(17)
C6H 0.0307(17) 0.0409(19) 0.0402(19) -0.0072(15) 0.0012(14) 0.0039(14)
C1S 0.085(4) 0.084(4) 0.078(4) 0.004(3) -0.010(3) -0.007(3)
O1S 0.078(3) 0.108(3) 0.081(3) 0.006(3) -0.001(3) 0.012(3)
O2S 0.105(4) 0.114(4) 0.112(4) 0.020(3) -0.017(3) 0.008(3)
C2S 0.131(4) 0.115(4) 0.119(5) 0.001(3) -0.007(3) -0.005(3)

loop_
_atom_type_symbol
_atom_type_description
_atom_type_scat_dispersion_real
_atom_type_scat_dispersion_imag
_atom_type_scat_source
C C 0.0033 0.0016 'International Tables Vol C Tables 4.2.6.8 and 6.1.1.4'
H H 0.0000 0.0000 'International Tables Vol C Tables 4.2.6.8 and 6.1.1.4'
O O 0.0106 0.0060 'International Tables Vol C Tables 4.2.6.8 and 6.1.1.4'
P P 0.1023 0.0942 'International Tables Vol C Tables 4.2.6.8 and 6.1.1.4'
Cl Cl 0.1484 0.1585 'International Tables Vol C Tables 4.2.6.8 and 6.1.1.4'
Cr Cr 0.3209 0.6236 'International Tables Vol C Tables 4.2.6.8 and 6.1.1.4'
Fe Fe 0.3463 0.8444 'International Tables Vol C Tables 4.2.6.8 and 6.1.1.4'

loop_
_geom_angle_atom_site_label_1
_geom_angle_atom_site_label_2
_geom_angle_atom_site_label_3
_geom_angle
O1 Cr1 O4 88.38(9)
O1 Cr1 O3 175.53(9)
O4 Cr1 O3 92.36(9)
O1 Cr1 O2 91.12(9)
O4 Cr1 O2 175.79(9)
O3 Cr1 O2 88.47(9)
O1 Cr1 Cl1 92.93(7)
O4 Cr1 Cl1 88.22(7)
O3 Cr1 Cl1 91.50(6)
O2 Cr1 Cl1 87.63(7)
O1 Cr1 Cl2 88.51(7)
O4 Cr1 Cl2 91.39(7)
O3 Cr1 Cl2 87.06(6)
O2 Cr1 Cl2 92.78(7)
Cl1 Cr1 Cl2 178.50(4)
Cl4 Cr2 Cl3 110.24(7)
Cl4 Cr2 Cl6 110.65(9)
Cl3 Cr2 Cl6 109.80(7)
Cl4 Cr2 Cl5 108.98(7)
Cl3 Cr2 Cl5 108.52(6)
Cl6 Cr2 Cl5 108.60(6)
C6 Fe1 C1 126.14(12)
C6 Fe1 C2 163.70(13)
C1 Fe1 C2 41.58(13)
C6 Fe1 C7 41.40(12)
C1 Fe1 C7 163.51(13)
C2 Fe1 C7 153.15(13)
C6 Fe1 C3 154.86(15)
C1 Fe1 C3 68.73(13)
C2 Fe1 C3 40.59(14)
C7 Fe1 C3 118.78(14)
C6 Fe1 C10 41.17(12)
C1 Fe1 C10 108.38(13)
C2 Fe1 C10 125.43(14)
C7 Fe1 C10 69.19(13)
C3 Fe1 C10 161.88(15)
C6 Fe1 C5 108.52(13)
C1 Fe1 C5 41.04(13)
C2 Fe1 C5 69.13(14)
C7 Fe1 C5 125.44(14)
C3 Fe1 C5 68.07(15)
C10 Fe1 C5 122.31(13)
C6 Fe1 C8 68.76(13)
C1 Fe1 C8 154.70(14)
C2 Fe1 C8 118.57(14)
C7 Fe1 C8 40.88(14)
C3 Fe1 C8 106.47(15)
C10 Fe1 C8 68.06(14)
C5 Fe1 C8 162.15(15)
C6 Fe1 C9 68.53(13)
C1 Fe1 C9 121.01(14)
C2 Fe1 C9 106.97(14)
C7 Fe1 C9 68.41(14)
C3 Fe1 C9 124.54(16)
C10 Fe1 C9 40.39(13)
C5 Fe1 C9 157.02(14)
C8 Fe1 C9 39.97(15)
C6 Fe1 C4 120.91(15)
C1 Fe1 C4 68.60(14)
C2 Fe1 C4 68.46(15)
C7 Fe1 C4 106.88(15)
C3 Fe1 C4 40.24(16)
C10 Fe1 C4 156.96(14)
C5 Fe1 C4 40.38(14)
C8 Fe1 C4 124.68(15)
C9 Fe1 C4 161.06(15)
C11 Fe2 C16 126.58(12)
C11 Fe2 C17 164.28(14)
C16 Fe2 C17 41.80(12)
C11 Fe2 C12 41.59(13)
C16 Fe2 C12 163.99(13)
C17 Fe2 C12 152.29(13)
C11 Fe2 C20 108.66(13)
C16 Fe2 C20 41.25(13)
C17 Fe2 C20 69.45(14)
C12 Fe2 C20 125.44(14)
C11 Fe2 C13 68.91(13)
C16 Fe2 C13 154.79(15)
C17 Fe2 C13 118.03(15)
C12 Fe2 C13 40.56(15)
C20 Fe2 C13 161.42(16)
C11 Fe2 C15 40.86(13)
C16 Fe2 C15 108.97(13)
C17 Fe2 C15 126.07(14)
C12 Fe2 C15 69.04(14)
C20 Fe2 C15 122.62(13)
C13 Fe2 C15 68.40(14)
C11 Fe2 C18 154.53(15)
C16 Fe2 C18 69.11(13)
C17 Fe2 C18 40.55(14)
C12 Fe2 C18 117.92(14)
C20 Fe2 C18 68.58(14)
C13 Fe2 C18 105.27(15)
C15 Fe2 C18 161.91(15)
C11 Fe2 C19 121.01(15)
C16 Fe2 C19 68.84(14)
C17 Fe2 C19 68.40(15)
C12 Fe2 C19 106.50(15)
C20 Fe2 C19 40.67(13)
C13 Fe2 C19 123.58(16)
C15 Fe2 C19 157.20(14)
C18 Fe2 C19 40.31(15)
C11 Fe2 C14 68.70(14)
C16 Fe2 C14 120.96(15)
C17 Fe2 C14 106.67(15)
C12 Fe2 C14 68.56(15)
C20 Fe2 C14 157.27(15)
C13 Fe2 C14 40.57(16)
C15 Fe2 C14 40.58(13)
C18 Fe2 C14 123.84(15)
C19 Fe2 C14 160.44(15)
O1 P1 C1 110.12(13)
O1 P1 C1A 110.35(14)
C1 P1 C1A 107.93(15)
O1 P1 C1B 111.66(13)
C1 P1 C1B 107.45(14)
C1A P1 C1B 109.23(15)
O2 P2 C6 112.19(13)
O2 P2 C1D 113.59(13)
C6 P2 C1D 106.73(15)
O2 P2 C1C 108.88(14)
C6 P2 C1C 107.66(15)
C1D P2 C1C 107.53(15)
O3 P3 C11 112.24(14)
O3 P3 C1E 112.15(14)
C11 P3 C1E 105.61(15)
O3 P3 C1F 108.67(14)
C11 P3 C1F 108.93(16)
C1E P3 C1F 109.14(15)
O4 P4 C16 111.29(14)
O4 P4 C1H 108.22(14)
C16 P4 C1H 108.76(15)
O4 P4 C1G 113.19(13)
C16 P4 C1G 107.36(15)
C1H P4 C1G 107.89(15)
P1 O1 Cr1 164.42(14)
P2 O2 Cr1 152.54(14)
P3 O3 Cr1 160.80(14)
P4 O4 Cr1 158.55(14)
C5 C1 C2 107.3(3)
C5 C1 P1 123.9(2)
C2 C1 P1 128.6(3)
C5 C1 Fe1 70.01(18)
C2 C1 Fe1 69.22(18)
P1 C1 Fe1 121.51(16)
C3 C2 C1 107.3(3)
C3 C2 Fe1 70.0(2)
C1 C2 Fe1 69.20(18)
C4 C3 C2 109.3(3)
C4 C3 Fe1 70.6(2)
C2 C3 Fe1 69.39(19)
C3 C4 C5 108.0(3)
C3 C4 Fe1 69.1(2)
C5 C4 Fe1 69.29(19)
C4 C5 C1 108.2(3)
C4 C5 Fe1 70.3(2)
C1 C5 Fe1 68.94(18)
C10 C6 C7 107.8(3)
C10 C6 P2 123.7(2)
C7 C6 P2 128.5(3)
C10 C6 Fe1 70.12(17)
C7 C6 Fe1 69.65(18)
P2 C6 Fe1 124.65(16)
C8 C7 C6 107.0(3)
C8 C7 Fe1 70.11(19)
C6 C7 Fe1 68.95(18)
C9 C8 C7 108.8(3)
C9 C8 Fe1 70.34(19)
C7 C8 Fe1 69.00(19)
C8 C9 C10 108.6(3)
C8 C9 Fe1 69.7(2)
C10 C9 Fe1 69.27(18)
C9 C10 C6 107.7(3)
C9 C10 Fe1 70.34(19)
C6 C10 Fe1 68.72(18)
C15 C11 C12 107.7(3)
C15 C11 P3 123.2(2)
C12 C11 P3 129.1(3)
C15 C11 Fe2 70.35(18)
C12 C11 Fe2 69.53(18)
P3 C11 Fe2 125.30(16)
C13 C12 C11 107.5(3)
C13 C12 Fe2 70.2(2)
C11 C12 Fe2 68.87(18)
C12 C13 C14 108.6(3)
C12 C13 Fe2 69.29(19)
C14 C13 Fe2 69.9(2)
C13 C14 C15 108.1(3)
C13 C14 Fe2 69.5(2)
C15 C14 Fe2 69.53(19)
C14 C15 C11 108.1(3)
C14 C15 Fe2 69.9(2)
C11 C15 Fe2 68.79(18)
C20 C16 C17 107.2(3)
C20 C16 P4 122.7(2)
C17 C16 P4 129.9(3)
C20 C16 Fe2 69.96(18)
C17 C16 Fe2 69.14(18)
P4 C16 Fe2 122.61(16)
C18 C17 C16 107.8(3)
C18 C17 Fe2 70.4(2)
C16 C17 Fe2 69.06(18)
C19 C18 C17 108.5(3)
C19 C18 Fe2 69.9(2)
C17 C18 Fe2 69.03(19)
C18 C19 C20 108.9(3)
C18 C19 Fe2 69.8(2)
C20 C19 Fe2 69.52(19)
C19 C20 C16 107.5(3)
C19 C20 Fe2 69.82(19)
C16 C20 Fe2 68.78(17)
C6A C1A C2A 119.2(3)
C6A C1A P1 119.3(2)
C2A C1A P1 121.5(2)
C3A C2A C1A 120.2(3)
C2A C3A C4A 120.0(4)
C5A C4A C3A 120.5(4)
C4A C5A C6A 120.3(4)
C5A C6A C1A 119.7(3)
C2B C1B C6B 118.9(3)
C2B C1B P1 122.9(3)
C6B C1B P1 118.1(3)
C1B C2B C3B 119.8(4)
C4B C3B C2B 120.2(4)
C3B C4B C5B 121.0(4)
C4B C5B C6B 119.6(4)
C5B C6B C1B 120.5(4)
C2C C1C C6C 119.2(3)
C2C C1C P2 119.9(3)
C6C C1C P2 120.9(3)
C1C C2C C3C 119.8(4)
C4C C3C C2C 119.8(5)
C5C C4C C3C 120.5(4)
C4C C5C C6C 120.2(4)
C5C C6C C1C 120.4(4)
C6D C1D C2D 118.5(3)
C6D C1D P2 120.5(2)
C2D C1D P2 120.9(3)
C3D C2D C1D 120.0(4)
C2D C3D C4D 120.6(4)
C5D C4D C3D 120.0(4)
C4D C5D C6D 119.7(4)
C5D C6D C1D 121.1(3)
C6E C1E C2E 118.9(3)
C6E C1E P3 121.5(3)
C2E C1E P3 119.6(2)
C3E C2E C1E 119.7(3)
C4E C3E C2E 119.6(4)
C5E C4E C3E 121.5(4)
C4E C5E C6E 120.5(4)
C5E C6E C1E 119.8(4)
C6F C1F C2F 120.0(3)
C6F C1F P3 118.5(3)
C2F C1F P3 121.4(3)
C1F C2F C3F 118.7(4)
C4F C3F C2F 120.9(4)
C3F C4F C5F 120.1(4)
C4F C5F C6F 120.2(4)
C1F C6F C5F 120.0(3)
C6G C1G C2G 119.5(3)
C6G C1G P4 119.3(3)
C2G C1G P4 121.2(3)
C3G C2G C1G 119.9(4)
C2G C3G C4G 120.5(4)
C5G C4G C3G 119.8(4)
C4G C5G C6G 120.6(4)
C1G C6G C5G 119.7(3)
C2H C1H C6H 120.3(3)
C2H C1H P4 119.0(2)
C6H C1H P4 120.7(3)
C1H C2H C3H 119.6(3)
C4H C3H C2H 120.0(4)
C5H C4H C3H 120.9(4)
C4H C5H C6H 119.9(4)
C5H C6H C1H 119.3(3)

loop_
_geom_bond_atom_site_label_1
_geom_bond_atom_site_label_2
_geom_bond_distance
Cr1 O1 1.960(2)
Cr1 O4 1.963(2)
Cr1 O3 1.967(2)
Cr1 O2 1.971(2)
Cr1 Cl1 2.3303(9)
Cr1 Cl2 2.3399(8)
Cr2 Cl4 2.1689(17)
Cr2 Cl3 2.1743(14)
Cr2 Cl6 2.1927(17)
Cr2 Cl5 2.1964(14)
Fe1 C6 2.026(3)
Fe1 C1 2.035(3)
Fe1 C2 2.036(3)
Fe1 C7 2.036(3)
Fe1 C3 2.044(3)
Fe1 C10 2.045(3)
Fe1 C5 2.050(3)
Fe1 C8 2.051(3)
Fe1 C9 2.059(3)
Fe1 C4 2.063(4)
Fe2 C11 2.024(3)
Fe2 C16 2.028(3)
Fe2 C17 2.029(3)
Fe2 C12 2.033(3)
Fe2 C20 2.043(3)
Fe2 C13 2.045(3)
Fe2 C15 2.045(3)
Fe2 C18 2.047(3)
Fe2 C19 2.047(4)
Fe2 C14 2.050(4)
P1 O1 1.494(2)
P1 C1 1.778(3)
P1 C1A 1.780(3)
P1 C1B 1.799(3)
P2 O2 1.498(2)
P2 C6 1.780(3)
P2 C1D 1.790(3)
P2 C1C 1.791(3)
P3 O3 1.489(2)
P3 C11 1.781(3)
P3 C1E 1.795(3)
P3 C1F 1.808(3)
P4 O4 1.494(2)
P4 C16 1.772(3)
P4 C1H 1.798(3)
P4 C1G 1.805(3)
C1 C5 1.432(5)
C1 C2 1.445(4)
C2 C3 1.415(5)
C3 C4 1.413(6)
C4 C5 1.420(5)
C6 C10 1.432(4)
C6 C7 1.436(4)
C7 C8 1.427(5)
C8 C9 1.405(5)
C9 C10 1.417(5)
C11 C15 1.421(5)
C11 C12 1.441(4)
C12 C13 1.413(5)
C13 C14 1.419(6)
C14 C15 1.420(5)
C16 C20 1.434(5)
C16 C17 1.447(4)
C17 C18 1.412(5)
C18 C19 1.411(5)
C19 C20 1.421(5)
C1A C6A 1.394(4)
C1A C2A 1.403(4)
C2A C3A 1.371(5)
C3A C4A 1.386(6)
C4A C5A 1.369(6)
C5A C6A 1.389(5)
C1B C2B 1.389(5)
C1B C6B 1.390(5)
C2B C3B 1.399(5)
C3B C4B 1.350(6)
C4B C5B 1.378(6)
C5B C6B 1.384(5)
C1C C2C 1.382(5)
C1C C6C 1.387(5)
C2C C3C 1.388(6)
C3C C4C 1.382(7)
C4C C5C 1.353(7)
C5C C6C 1.381(6)
C1D C6D 1.389(5)
C1D C2D 1.391(5)
C2D C3D 1.373(5)
C3D C4D 1.378(6)
C4D C5D 1.372(6)
C5D C6D 1.373(5)
C1E C6E 1.385(5)
C1E C2E 1.386(5)
C2E C3E 1.382(5)
C3E C4E 1.362(6)
C4E C5E 1.328(6)
C5E C6E 1.379(6)
C1F C6F 1.376(5)
C1F C2F 1.381(5)
C2F C3F 1.403(6)
C3F C4F 1.349(7)
C4F C5F 1.372(6)
C5F C6F 1.382(5)
C1G C6G 1.377(5)
C1G C2G 1.388(5)
C2G C3G 1.371(6)
C3G C4G 1.386(6)
C4G C5G 1.349(6)
C5G C6G 1.394(5)
C1H C2H 1.382(5)
C1H C6H 1.397(5)
C2H C3H 1.390(5)
C3H C4H 1.376(6)
C4H C5H 1.372(6)
C5H C6H 1.392(5)
C1S O1S 1.459(5)
O2S C2S 1.444(5)
